data_4109475
loop_
_publ_author_name
'Daniel J. Arriola'
'Marilyn Bokota'
'Richard E. Campbell'
'Jerzy Klosin'
'Robert E. LaPointe'
'O. David Redwine'
'Ravi B. Shankar'
'Francis J. Timmers'
'Khalil A. Abboud'

_publ_section_title
;
 Penultimate Effect in Ethylene-Styrene Copolymerization and the Discovery
 of Highly Active Ethylene-Styrene Catalysts with Increased Styrene
 Reactivity
;
_journal_name_full 'Journal of the American Chemical Society'
_journal_page_first 7065
_journal_page_last 7076
_journal_paper_doi 10.1021/ja070061y
_journal_volume 129
_journal_year 2007
_chemical_formula_sum 'C25 H33 N Si Ti'
_chemical_formula_weight 423.51
_chemical_name_systematic
; 
 ? 
;
_space_group_IT_number 14
_symmetry_cell_setting monoclinic
_symmetry_space_group_name_Hall '-P 2ybc'
_symmetry_space_group_name_H-M 'P 1 21/c 1'
_atom_sites_solution_hydrogens geom
_atom_sites_solution_primary direct
_atom_sites_solution_secondary difmap
_audit_creation_method SHELXL-97
_cell_angle_alpha 90.00
_cell_angle_beta 97.321(1)
_cell_angle_gamma 90.00
_cell_formula_units_Z 4
_cell_length_a 22.958(2)
_cell_length_b 8.1979(6)
_cell_length_c 12.4332(9)
_cell_measurement_reflns_used 8192
_cell_measurement_temperature 173(2)
_cell_measurement_theta_max 28.0
_cell_measurement_theta_min 2.0
_cell_volume 2320.9(3)
_computing_cell_refinement 'Bruker SMART'
_computing_data_collection 'Bruker SMART'
_computing_data_reduction 'Bruker SHELXTL'
_computing_molecular_graphics 'Bruker SHELXTL'
_computing_publication_material 'Bruker SHELXTL'
_computing_structure_refinement 'SHELXL-97 (Sheldrick, 1997)'
_computing_structure_solution 'SHELXS-97 (Sheldrick, 1990)'
_diffrn_ambient_temperature 173(2)
_diffrn_measured_fraction_theta_full 0.893
_diffrn_measured_fraction_theta_max 0.893
_diffrn_measurement_device_type 'CCD area detector'
_diffrn_measurement_method 'phi and omega scans'
_diffrn_radiation_monochromator graphite
_diffrn_radiation_source 'normal-focus sealed tube'
_diffrn_radiation_type MoK\a
_diffrn_radiation_wavelength 0.71073
_diffrn_reflns_av_R_equivalents 0.0570
_diffrn_reflns_av_sigmaI/netI 0.0437
_diffrn_reflns_limit_h_max 28
_diffrn_reflns_limit_h_min -26
_diffrn_reflns_limit_k_max 10
_diffrn_reflns_limit_k_min -10
_diffrn_reflns_limit_l_max 16
_diffrn_reflns_limit_l_min -12
_diffrn_reflns_number 13573
_diffrn_reflns_theta_full 27.49
_diffrn_reflns_theta_max 27.49
_diffrn_reflns_theta_min 1.79
_diffrn_standards_decay_% 0
_diffrn_standards_number 0
_exptl_absorpt_coefficient_mu 0.430
_exptl_absorpt_correction_T_max 0.9681
_exptl_absorpt_correction_T_min 0.8855
_exptl_absorpt_correction_type integration
_exptl_absorpt_process_details 'based on measured indexed crystal faces, Bruker SHELXTL  v6.12 (Bruker 1998)'
_exptl_crystal_colour yellow
_exptl_crystal_density_diffrn 1.212
_exptl_crystal_description plates
_exptl_crystal_F_000 904
_exptl_crystal_size_max 0.30
_exptl_crystal_size_mid 0.19
_exptl_crystal_size_min 0.08
_refine_diff_density_max 0.378
_refine_diff_density_min -0.320
_refine_diff_density_rms 0.058
_refine_ls_extinction_method none
_refine_ls_goodness_of_fit_ref 1.048
_refine_ls_hydrogen_treatment mixed
_refine_ls_matrix_type full
_refine_ls_number_parameters 282
_refine_ls_number_reflns 4761
_refine_ls_number_restraints 0
_refine_ls_restrained_S_all 1.048
_refine_ls_R_factor_all 0.0455
_refine_ls_R_factor_gt 0.0371
_refine_ls_shift/su_max 0.001
_refine_ls_shift/su_mean 0.000
_refine_ls_structure_factor_coef Fsqd
_refine_ls_weighting_details 'calc w=1/[\s^2^(Fo^2^)+(0.0459P)^2^+1.2835P] where P=(Fo^2^+2Fc^2^)/3'
_refine_ls_weighting_scheme calc
_refine_ls_wR_factor_gt 0.0949
_refine_ls_wR_factor_ref 0.1011
_reflns_number_gt 4063
_reflns_number_total 4761
_reflns_threshold_expression >2sigma(I)
_cod_data_source_file ja070061ysi20070104_010616_2.cif
_cod_data_source_block 2
_cod_original_cell_volume 2321.0(3)
_cod_database_code 4109475

loop_
_symmetry_equiv_pos_as_xyz
'x, y, z'
'-x, y+1/2, -z+1/2'
'-x, -y, -z'
'x, -y-1/2, z-1/2'

loop_
_atom_site_label
_atom_site_type_symbol
_atom_site_fract_x
_atom_site_fract_y
_atom_site_fract_z
_atom_site_U_iso_or_equiv
_atom_site_adp_type
_atom_site_occupancy
_atom_site_symmetry_multiplicity
_atom_site_calc_flag
_atom_site_refinement_flags
Ti Ti 0.276565(13) 0.54146(4) 0.13517(2) 0.01868(10) Uani 1 1 d .
Si Si 0.34637(2) 0.34786(6) 0.00684(4) 0.02096(13) Uani 1 1 d .
N N 0.35625(7) 0.48868(19) 0.11296(12) 0.0216(3) Uani 1 1 d .
C1 C 0.26481(8) 0.3641(2) -0.00904(14) 0.0207(4) Uani 1 1 d .
C2 C 0.23486(8) 0.5106(2) -0.04403(13) 0.0210(4) Uani 1 1 d .
H2A H 0.2445 0.5798 -0.1056 0.025 Uiso 1 1 calc R
C3 C 0.18406(8) 0.5302(2) 0.00913(13) 0.0194(4) Uani 1 1 d .
C4 C 0.18114(8) 0.3903(2) 0.07802(13) 0.0203(4) Uani 1 1 d .
C5 C 0.23086(8) 0.2928(2) 0.06666(14) 0.0207(4) Uani 1 1 d .
H5A H 0.2386 0.1831 0.1007 0.025 Uiso 1 1 calc R
C6 C 0.37581(10) 0.4078(3) -0.12085(16) 0.0343(5) Uani 1 1 d .
H6A H 0.3616 0.5170 -0.1428 0.051 Uiso 1 1 calc R
H6B H 0.3624 0.3295 -0.1783 0.051 Uiso 1 1 calc R
H6C H 0.4188 0.4083 -0.1084 0.051 Uiso 1 1 calc R
C7 C 0.37145(9) 0.1377(2) 0.04604(16) 0.0295(4) Uani 1 1 d .
H7A H 0.4138 0.1289 0.0431 0.044 Uiso 1 1 calc R
H7B H 0.3506 0.0589 -0.0042 0.044 Uiso 1 1 calc R
H7C H 0.3632 0.1146 0.1199 0.044 Uiso 1 1 calc R
C8 C 0.41349(8) 0.5569(2) 0.16260(16) 0.0260(4) Uani 1 1 d .
C9 C 0.40884(10) 0.6163(3) 0.27763(17) 0.0385(5) Uani 1 1 d .
H9A H 0.3785 0.7008 0.2754 0.058 Uiso 1 1 calc R
H9B H 0.4467 0.6615 0.3093 0.058 Uiso 1 1 calc R
H9C H 0.3983 0.5246 0.3219 0.058 Uiso 1 1 calc R
C10 C 0.43012(10) 0.7008(3) 0.09326(19) 0.0374(5) Uani 1 1 d .
H10A H 0.4330 0.6628 0.0194 0.056 Uiso 1 1 calc R
H10B H 0.4680 0.7456 0.1250 0.056 Uiso 1 1 calc R
H10C H 0.3999 0.7856 0.0912 0.056 Uiso 1 1 calc R
C11 C 0.46149(9) 0.4271(3) 0.16856(19) 0.0364(5) Uani 1 1 d .
H11A H 0.4499 0.3327 0.2093 0.055 Uiso 1 1 calc R
H11B H 0.4983 0.4722 0.2052 0.055 Uiso 1 1 calc R
H11C H 0.4671 0.3930 0.0950 0.055 Uiso 1 1 calc R
C12 C 0.14487(8) 0.6734(2) -0.00512(14) 0.0193(4) Uani 1 1 d .
C13 C 0.13637(8) 0.7545(2) -0.10446(14) 0.0223(4) Uani 1 1 d .
H13A H 0.1533 0.7117 -0.1644 0.027 Uiso 1 1 calc R
C14 C 0.10344(9) 0.8972(2) -0.11688(16) 0.0273(4) Uani 1 1 d .
H14A H 0.0983 0.9516 -0.1849 0.033 Uiso 1 1 calc R
C15 C 0.07811(9) 0.9601(2) -0.03079(16) 0.0285(4) Uani 1 1 d .
H15A H 0.0558 1.0579 -0.0393 0.034 Uiso 1 1 calc R
C16 C 0.08539(9) 0.8797(2) 0.06809(16) 0.0281(4) Uani 1 1 d .
H16A H 0.0675 0.9217 0.1272 0.034 Uiso 1 1 calc R
C17 C 0.11848(8) 0.7389(2) 0.08107(15) 0.0235(4) Uani 1 1 d .
H17A H 0.1235 0.6855 0.1494 0.028 Uiso 1 1 calc R
C18 C 0.13274(8) 0.3390(2) 0.13901(14) 0.0208(4) Uani 1 1 d .
C19 C 0.14424(9) 0.2460(2) 0.23330(15) 0.0252(4) Uani 1 1 d .
H19A H 0.1836 0.2196 0.2608 0.030 Uiso 1 1 calc R
C20 C 0.09850(9) 0.1916(2) 0.28738(16) 0.0284(4) Uani 1 1 d .
H20A H 0.1069 0.1291 0.3518 0.034 Uiso 1 1 calc R
C21 C 0.04083(9) 0.2279(2) 0.24798(16) 0.0295(4) Uani 1 1 d .
H21A H 0.0097 0.1909 0.2853 0.035 Uiso 1 1 calc R
C22 C 0.02885(9) 0.3184(2) 0.15405(16) 0.0280(4) Uani 1 1 d .
H22A H -0.0107 0.3434 0.1266 0.034 Uiso 1 1 calc R
C23 C 0.07439(8) 0.3731(2) 0.09958(15) 0.0245(4) Uani 1 1 d .
H23A H 0.0657 0.4345 0.0347 0.029 Uiso 1 1 calc R
C24 C 0.26849(10) 0.7972(3) 0.1292(2) 0.0333(5) Uani 1 1 d .
H24A H 0.3014(14) 0.842(4) 0.173(2) 0.061(8) Uiso 1 1 d .
H24B H 0.2637(14) 0.843(4) 0.060(3) 0.070(10) Uiso 1 1 d .
H24C H 0.2348(16) 0.827(4) 0.170(3) 0.085(11) Uiso 1 1 d .
C25 C 0.26278(10) 0.4973(3) 0.29623(16) 0.0306(4) Uani 1 1 d .
H25A H 0.2743(12) 0.390(4) 0.320(2) 0.048(7) Uiso 1 1 d .
H25B H 0.2886(13) 0.573(4) 0.339(2) 0.056(8) Uiso 1 1 d .
H25C H 0.2226(13) 0.516(3) 0.307(2) 0.052(8) Uiso 1 1 d .

loop_
_atom_site_aniso_label
_atom_site_aniso_U_11
_atom_site_aniso_U_22
_atom_site_aniso_U_33
_atom_site_aniso_U_23
_atom_site_aniso_U_13
_atom_site_aniso_U_12
Ti 0.01754(17) 0.01844(17) 0.01998(17) -0.00150(11) 0.00203(12) 0.00036(12)
Si 0.0195(3) 0.0205(2) 0.0236(3) 0.00068(18) 0.00561(19) 0.00198(19)
N 0.0170(7) 0.0217(8) 0.0264(8) 0.0006(6) 0.0031(6) -0.0006(6)
C1 0.0212(9) 0.0205(9) 0.0203(8) -0.0042(7) 0.0024(7) -0.0005(7)
C2 0.0204(9) 0.0251(9) 0.0177(8) -0.0012(7) 0.0031(7) -0.0007(7)
C3 0.0198(9) 0.0202(9) 0.0178(8) -0.0010(6) 0.0006(7) -0.0010(7)
C4 0.0197(9) 0.0214(9) 0.0191(8) -0.0024(7) 0.0007(7) -0.0021(7)
C5 0.0215(9) 0.0177(8) 0.0228(9) -0.0024(7) 0.0021(7) -0.0013(7)
C6 0.0339(11) 0.0399(12) 0.0312(10) 0.0036(9) 0.0119(9) -0.0009(9)
C7 0.0320(11) 0.0236(10) 0.0329(10) -0.0011(8) 0.0037(8) 0.0041(8)
C8 0.0182(9) 0.0270(10) 0.0323(10) 0.0010(8) 0.0018(7) -0.0026(7)
C9 0.0265(11) 0.0504(14) 0.0373(11) -0.0099(10) -0.0013(9) -0.0087(10)
C10 0.0307(11) 0.0325(11) 0.0481(13) 0.0061(9) 0.0020(9) -0.0100(9)
C11 0.0218(10) 0.0373(12) 0.0489(13) 0.0028(10) 0.0005(9) 0.0012(9)
C12 0.0163(8) 0.0191(8) 0.0222(8) -0.0005(6) 0.0012(6) -0.0023(7)
C13 0.0196(9) 0.0245(9) 0.0233(9) 0.0015(7) 0.0048(7) 0.0001(7)
C14 0.0267(10) 0.0249(10) 0.0297(10) 0.0063(8) 0.0016(8) 0.0000(8)
C15 0.0259(10) 0.0194(9) 0.0399(11) -0.0007(8) 0.0028(8) 0.0024(8)
C16 0.0268(10) 0.0266(10) 0.0316(10) -0.0073(8) 0.0071(8) 0.0013(8)
C17 0.0252(9) 0.0244(9) 0.0208(8) -0.0001(7) 0.0028(7) -0.0011(7)
C18 0.0220(9) 0.0175(8) 0.0232(9) -0.0030(7) 0.0046(7) -0.0019(7)
C19 0.0255(10) 0.0226(9) 0.0275(9) 0.0002(7) 0.0038(7) 0.0005(7)
C20 0.0360(11) 0.0228(9) 0.0272(10) 0.0034(7) 0.0074(8) -0.0021(8)
C21 0.0305(11) 0.0254(10) 0.0352(11) -0.0026(8) 0.0142(8) -0.0061(8)
C22 0.0225(9) 0.0262(10) 0.0356(10) -0.0035(8) 0.0052(8) -0.0016(8)
C23 0.0255(10) 0.0231(9) 0.0247(9) -0.0013(7) 0.0022(7) -0.0015(7)
C24 0.0326(12) 0.0220(10) 0.0434(13) -0.0028(9) -0.0028(10) -0.0012(9)
C25 0.0273(11) 0.0400(12) 0.0244(10) -0.0020(9) 0.0026(8) -0.0034(9)

loop_
_atom_type_symbol
_atom_type_description
_atom_type_scat_dispersion_real
_atom_type_scat_dispersion_imag
_atom_type_scat_source
C C 0.0033 0.0016 'International Tables Vol C Tables 4.2.6.8 and 6.1.1.4'
H H 0.0000 0.0000 'International Tables Vol C Tables 4.2.6.8 and 6.1.1.4'
N N 0.0061 0.0033 'International Tables Vol C Tables 4.2.6.8 and 6.1.1.4'
Si Si 0.0817 0.0704 'International Tables Vol C Tables 4.2.6.8 and 6.1.1.4'
Ti Ti 0.2776 0.4457 'International Tables Vol C Tables 4.2.6.8 and 6.1.1.4'

loop_
_geom_angle_atom_site_label_1
_geom_angle_atom_site_label_2
_geom_angle_atom_site_label_3
_geom_angle
N Ti C25 110.99(8)
N Ti C24 107.37(8)
C25 Ti C24 100.51(10)
N Ti C1 76.47(6)
C25 Ti C1 128.20(8)
C24 Ti C1 126.99(8)
N Ti C2 96.92(6)
C25 Ti C2 143.34(8)
C24 Ti C2 92.92(8)
C1 Ti C2 35.89(6)
N Ti C5 97.94(6)
C25 Ti C5 94.57(8)
C24 Ti C5 143.25(8)
C1 Ti C5 35.17(6)
C2 Ti C5 57.24(6)
N Ti C3 130.71(6)
C25 Ti C3 112.09(8)
C24 Ti C3 87.15(7)
C1 Ti C3 58.42(6)
C2 Ti C3 34.26(6)
C5 Ti C3 56.10(6)
N Ti C4 130.49(6)
C25 Ti C4 87.31(7)
C24 Ti C4 114.03(8)
C1 Ti C4 57.40(6)
C2 Ti C4 56.15(6)
C5 Ti C4 33.17(6)
C3 Ti C4 33.30(6)
N Ti Si 36.27(5)
C25 Ti Si 126.59(7)
C24 Ti Si 125.61(7)
C1 Ti Si 40.24(5)
C2 Ti Si 66.35(5)
C5 Ti Si 65.40(4)
C3 Ti Si 97.00(4)
C4 Ti Si 95.58(4)
N Si C7 114.07(8)
N Si C1 93.73(7)
C7 Si C1 111.54(9)
N Si C6 116.22(9)
C7 Si C6 109.42(10)
C1 Si C6 111.03(9)
N Si Ti 40.93(5)
C7 Si Ti 122.73(7)
C1 Si Ti 52.85(5)
C6 Si Ti 127.82(7)
C8 N Si 125.80(12)
C8 N Ti 131.16(12)
Si N Ti 102.80(8)
C5 C1 C2 105.35(15)
C5 C1 Si 121.94(13)
C2 C1 Si 122.18(13)
C5 C1 Ti 76.32(10)
C2 C1 Ti 73.08(10)
Si C1 Ti 86.91(7)
C3 C2 C1 110.26(15)
C3 C2 Ti 78.70(10)
C1 C2 Ti 71.04(10)
C2 C3 C4 106.87(15)
C2 C3 C12 123.92(16)
C4 C3 C12 129.18(16)
C2 C3 Ti 67.04(10)
C4 C3 Ti 75.76(10)
C12 C3 Ti 120.46(11)
C5 C4 C3 106.96(15)
C5 C4 C18 123.83(16)
C3 C4 C18 128.71(16)
C5 C4 Ti 68.01(10)
C3 C4 Ti 70.94(10)
C18 C4 Ti 132.16(11)
C4 C5 C1 110.53(16)
C4 C5 Ti 78.82(10)
C1 C5 Ti 68.51(10)
N C8 C9 110.17(15)
N C8 C11 110.58(16)
C9 C8 C11 108.22(17)
N C8 C10 108.98(16)
C9 C8 C10 109.44(18)
C11 C8 C10 109.43(17)
C13 C12 C17 117.94(16)
C13 C12 C3 120.00(15)
C17 C12 C3 121.91(16)
C14 C13 C12 120.81(17)
C15 C14 C13 120.30(17)
C14 C15 C16 119.65(18)
C17 C16 C15 120.25(18)
C16 C17 C12 121.04(17)
C23 C18 C19 118.38(17)
C23 C18 C4 120.78(16)
C19 C18 C4 120.70(16)
C20 C19 C18 120.52(18)
C21 C20 C19 120.48(18)
C22 C21 C20 119.55(18)
C21 C22 C23 120.26(19)
C22 C23 C18 120.81(17)

loop_
_geom_bond_atom_site_label_1
_geom_bond_atom_site_label_2
_geom_bond_distance
Ti N 1.9337(15)
Ti C25 2.098(2)
Ti C24 2.105(2)
Ti C1 2.2975(17)
Ti C2 2.3242(17)
Ti C5 2.3991(18)
Ti C3 2.4752(17)
Ti C4 2.5382(18)
Ti Si 2.8783(6)
Si N 1.7461(16)
Si C7 1.862(2)
Si C1 1.8622(19)
Si C6 1.869(2)
N C8 1.488(2)
C1 C5 1.422(2)
C1 C2 1.424(3)
C2 C3 1.421(2)
C3 C4 1.438(2)
C3 C12 1.476(2)
C4 C5 1.416(2)
C4 C18 1.484(2)
C8 C9 1.527(3)
C8 C11 1.527(3)
C8 C10 1.537(3)
C12 C13 1.394(2)
C12 C17 1.403(2)
C13 C14 1.391(3)
C14 C15 1.382(3)
C15 C16 1.386(3)
C16 C17 1.380(3)
C18 C23 1.395(3)
C18 C19 1.395(3)
C19 C20 1.391(3)
C20 C21 1.384(3)
C21 C22 1.381(3)
C22 C23 1.390(3)

loop_
_geom_torsion_atom_site_label_1
_geom_torsion_atom_site_label_2
_geom_torsion_atom_site_label_3
_geom_torsion_atom_site_label_4
_geom_torsion
C25 Ti Si N -75.05(11)
C24 Ti Si N 69.17(11)
C1 Ti Si N 176.58(11)
C2 Ti Si N 144.98(9)
C5 Ti Si N -151.72(9)
C3 Ti Si N 160.68(9)
C4 Ti Si N -165.85(9)
N Ti Si C7 89.94(11)
C25 Ti Si C7 14.89(11)
C24 Ti Si C7 159.11(11)
C1 Ti Si C7 -93.48(11)
C2 Ti Si C7 -125.08(10)
C5 Ti Si C7 -61.78(9)
C3 Ti Si C7 -109.39(9)
C4 Ti Si C7 -75.91(9)
N Ti Si C1 -176.58(11)
C25 Ti Si C1 108.36(11)
C24 Ti Si C1 -107.41(11)
C2 Ti Si C1 -31.60(8)
C5 Ti Si C1 31.70(8)
C3 Ti Si C1 -15.91(8)
C4 Ti Si C1 17.57(8)
N Ti Si C6 -87.63(12)
C25 Ti Si C6 -162.68(12)
C24 Ti Si C6 -18.46(12)
C1 Ti Si C6 88.95(12)
C2 Ti Si C6 57.35(10)
C5 Ti Si C6 120.66(10)
C3 Ti Si C6 73.05(10)
C4 Ti Si C6 106.52(10)
C7 Si N C8 72.19(17)
C1 Si N C8 -172.21(15)
C6 Si N C8 -56.56(17)
Ti Si N C8 -174.94(19)
C7 Si N Ti -112.87(9)
C1 Si N Ti 2.73(8)
C6 Si N Ti 118.38(10)
C25 Ti N C8 -61.63(17)
C24 Ti N C8 47.31(17)
C1 Ti N C8 172.28(17)
C2 Ti N C8 142.58(16)
C5 Ti N C8 -159.67(15)
C3 Ti N C8 148.87(14)
C4 Ti N C8 -166.79(14)
Si Ti N C8 174.6(2)
C25 Ti N Si 123.82(9)
C24 Ti N Si -127.24(9)
C1 Ti N Si -2.27(7)
C2 Ti N Si -31.97(8)
C5 Ti N Si 25.78(8)
C3 Ti N Si -25.68(11)
C4 Ti N Si 18.66(11)
N Si C1 C5 -74.02(15)
C7 Si C1 C5 43.70(17)
C6 Si C1 C5 166.02(15)
Ti Si C1 C5 -71.77(13)
N Si C1 C2 65.52(15)
C7 Si C1 C2 -176.76(14)
C6 Si C1 C2 -54.44(17)
Ti Si C1 C2 67.77(13)
N Si C1 Ti -2.24(7)
C7 Si C1 Ti 115.48(8)
C6 Si C1 Ti -122.20(9)
N Ti C1 C5 126.02(11)
C25 Ti C1 C5 19.80(15)
C24 Ti C1 C5 -132.26(12)
C2 Ti C1 C5 -111.03(15)
C3 Ti C1 C5 -74.68(11)
C4 Ti C1 C5 -35.17(10)
Si Ti C1 C5 123.94(13)
N Ti C1 C2 -122.94(11)
C25 Ti C1 C2 130.83(12)
C24 Ti C1 C2 -21.23(15)
C5 Ti C1 C2 111.03(15)
C3 Ti C1 C2 36.36(10)
C4 Ti C1 C2 75.87(11)
Si Ti C1 C2 -125.02(13)
N Ti C1 Si 2.08(6)
C25 Ti C1 Si -104.15(10)
C24 Ti C1 Si 103.80(10)
C2 Ti C1 Si 125.02(13)
C5 Ti C1 Si -123.94(13)
C3 Ti C1 Si 161.38(9)
C4 Ti C1 Si -159.11(9)
C5 C1 C2 C3 0.48(19)
Si C1 C2 C3 -144.69(13)
Ti C1 C2 C3 -69.65(12)
C5 C1 C2 Ti 70.13(11)
Si C1 C2 Ti -75.04(11)
N Ti C2 C3 171.51(11)
C25 Ti C2 C3 31.40(18)
C24 Ti C2 C3 -80.60(12)
C1 Ti C2 C3 116.24(15)
C5 Ti C2 C3 76.50(11)
C4 Ti C2 C3 36.58(10)
Si Ti C2 C3 151.51(11)
N Ti C2 C1 55.27(11)
C25 Ti C2 C1 -84.84(16)
C24 Ti C2 C1 163.17(12)
C5 Ti C2 C1 -39.74(10)
C3 Ti C2 C1 -116.24(15)
C4 Ti C2 C1 -79.66(11)
Si Ti C2 C1 35.28(9)
C1 C2 C3 C4 -1.22(19)
Ti C2 C3 C4 -65.94(12)
C1 C2 C3 C12 176.97(16)
Ti C2 C3 C12 112.25(16)
C1 C2 C3 Ti 64.72(12)
N Ti C3 C2 -11.15(14)
C25 Ti C3 C2 -160.38(12)
C24 Ti C3 C2 99.43(12)
C1 Ti C3 C2 -38.11(11)
C5 Ti C3 C2 -80.12(11)
C4 Ti C3 C2 -115.64(15)
Si Ti C3 C2 -26.12(10)
N Ti C3 C4 104.49(11)
C25 Ti C3 C4 -44.74(12)
C24 Ti C3 C4 -144.93(12)
C1 Ti C3 C4 77.53(11)
C2 Ti C3 C4 115.64(15)
C5 Ti C3 C4 35.52(10)
Si Ti C3 C4 89.53(9)
N Ti C3 C12 -128.14(13)
C25 Ti C3 C12 82.62(15)
C24 Ti C3 C12 -17.57(14)
C1 Ti C3 C12 -155.10(15)
C2 Ti C3 C12 -116.99(18)
C5 Ti C3 C12 162.89(15)
C4 Ti C3 C12 127.37(18)
Si Ti C3 C12 -143.11(12)
C2 C3 C4 C5 1.46(19)
C12 C3 C4 C5 -176.60(16)
Ti C3 C4 C5 -58.70(12)
C2 C3 C4 C18 -170.55(16)
C12 C3 C4 C18 11.4(3)
Ti C3 C4 C18 129.29(17)
C2 C3 C4 Ti 60.16(11)
C12 C3 C4 Ti -117.90(18)
N Ti C4 C5 12.97(13)
C25 Ti C4 C5 -102.58(12)
C24 Ti C4 C5 157.11(12)
C1 Ti C4 C5 37.32(10)
C2 Ti C4 C5 80.51(11)
C3 Ti C4 C5 118.19(14)
Si Ti C4 C5 23.94(10)
N Ti C4 C3 -105.21(11)
C25 Ti C4 C3 139.23(12)
C24 Ti C4 C3 38.92(13)
C1 Ti C4 C3 -80.86(11)
C2 Ti C4 C3 -37.67(10)
C5 Ti C4 C3 -118.19(14)
Si Ti C4 C3 -94.25(9)
N Ti C4 C18 129.36(16)
C25 Ti C4 C18 13.80(17)
C24 Ti C4 C18 -86.51(18)
C1 Ti C4 C18 153.70(19)
C2 Ti C4 C18 -163.11(19)
C5 Ti C4 C18 116.4(2)
C3 Ti C4 C18 -125.4(2)
Si Ti C4 C18 140.32(16)
C3 C4 C5 C1 -1.2(2)
C18 C4 C5 C1 171.28(15)
Ti C4 C5 C1 -61.79(12)
C3 C4 C5 Ti 60.57(12)
C18 C4 C5 Ti -126.93(16)
C2 C1 C5 C4 0.47(19)
Si C1 C5 C4 145.75(13)
Ti C1 C5 C4 68.29(13)
C2 C1 C5 Ti -67.82(11)
Si C1 C5 Ti 77.46(11)
N Ti C5 C4 -170.07(10)
C25 Ti C5 C4 77.97(12)
C24 Ti C5 C4 -36.42(18)
C1 Ti C5 C4 -117.52(15)
C2 Ti C5 C4 -76.93(11)
C3 Ti C5 C4 -35.66(10)
Si Ti C5 C4 -153.63(11)
N Ti C5 C1 -52.56(11)
C25 Ti C5 C1 -164.52(12)
C24 Ti C5 C1 81.09(17)
C2 Ti C5 C1 40.59(10)
C3 Ti C5 C1 81.86(11)
C4 Ti C5 C1 117.52(15)
Si Ti C5 C1 -36.12(9)
Si N C8 C9 -156.59(15)
Ti N C8 C9 30.0(2)
Si N C8 C11 -37.0(2)
Ti N C8 C11 149.55(14)
Si N C8 C10 83.32(19)
Ti N C8 C10 -90.12(19)
C2 C3 C12 C13 32.4(3)
C4 C3 C12 C13 -149.79(18)
Ti C3 C12 C13 113.82(16)
C2 C3 C12 C17 -143.10(18)
C4 C3 C12 C17 34.7(3)
Ti C3 C12 C17 -61.7(2)
C17 C12 C13 C14 0.9(3)
C3 C12 C13 C14 -174.77(17)
C12 C13 C14 C15 -0.6(3)
C13 C14 C15 C16 -0.3(3)
C14 C15 C16 C17 0.9(3)
C15 C16 C17 C12 -0.6(3)
C13 C12 C17 C16 -0.3(3)
C3 C12 C17 C16 175.28(17)
C5 C4 C18 C23 -139.65(18)
C3 C4 C18 C23 31.1(3)
Ti C4 C18 C23 130.42(16)
C5 C4 C18 C19 36.0(3)
C3 C4 C18 C19 -153.21(18)
Ti C4 C18 C19 -53.9(2)
C23 C18 C19 C20 -1.2(3)
C4 C18 C19 C20 -176.94(16)
C18 C19 C20 C21 0.5(3)
C19 C20 C21 C22 0.2(3)
C20 C21 C22 C23 -0.2(3)
C21 C22 C23 C18 -0.5(3)
C19 C18 C23 C22 1.2(3)
C4 C18 C23 C22 176.95(16)
